data_7050729
loop_
_publ_author_name
'Arya, Pious'
'Channa, Asif'
'Cragg, Peter J.'
'Prince, Paul D.'
'Steed, Jonathan W.'

_publ_section_title
;
 C-Donor lariat ether 'scorpionates'
;
_journal_issue 4
_journal_name_full 'New Journal of Chemistry'
_journal_page_first 440
_journal_paper_doi 10.1039/b108522k
_journal_volume 26
_journal_year 2002
_chemical_formula_sum 'C15 H31 N3 O12 Pb'
_chemical_formula_weight 652.62
_chemical_name_systematic
; 
? 
;
_space_group_IT_number 14
_symmetry_cell_setting monoclinic
_symmetry_space_group_name_Hall '-P 2ybc'
_symmetry_space_group_name_H-M 'P 1 21/c 1'
_atom_sites_solution_hydrogens geom
_atom_sites_solution_primary direct
_atom_sites_solution_secondary difmap
_audit_creation_method SHELXL-97
_cell_angle_alpha 90.00
_cell_angle_beta 95.563(3)
_cell_angle_gamma 90.00
_cell_formula_units_Z 4
_cell_length_a 8.4495(5)
_cell_length_b 9.4557(3)
_cell_length_c 27.680(2)
_cell_measurement_temperature 100(2)
_cell_volume 2201.1(2)
_computing_cell_refinement denzo-smn
_computing_data_collection 'nonius collect'
_computing_data_reduction denzo-smn
_computing_molecular_graphics 'xseed Barbour 1999'
_computing_structure_refinement 'SHELXL-97 (Sheldrick, 1997)'
_computing_structure_solution 'SHELXS-97 (Sheldrick, 1990)'
_diffrn_ambient_temperature 100(2)
_diffrn_measured_fraction_theta_full 0.976
_diffrn_measured_fraction_theta_max 0.976
_diffrn_measurement_device_type KappaCCD
_diffrn_measurement_method '1.6 o phi+omega scans'
_diffrn_radiation_monochromator graphite
_diffrn_radiation_source 'fine-focus sealed tube'
_diffrn_radiation_type MoK\a
_diffrn_radiation_wavelength 0.71070
_diffrn_reflns_av_R_equivalents 0.0800
_diffrn_reflns_av_sigmaI/netI 0.1034
_diffrn_reflns_limit_h_max 10
_diffrn_reflns_limit_h_min -10
_diffrn_reflns_limit_k_max 12
_diffrn_reflns_limit_k_min -10
_diffrn_reflns_limit_l_max 35
_diffrn_reflns_limit_l_min -31
_diffrn_reflns_number 13197
_diffrn_reflns_theta_full 27.50
_diffrn_reflns_theta_max 27.50
_diffrn_reflns_theta_min 2.42
_diffrn_standards_decay_% 0
_exptl_absorpt_coefficient_mu 7.731
_exptl_absorpt_correction_T_max 0.8607
_exptl_absorpt_correction_T_min 0.6985
_exptl_absorpt_correction_type scalepack
_exptl_crystal_colour colourless
_exptl_crystal_density_diffrn 1.969
_exptl_crystal_density_method 'not measured'
_exptl_crystal_description 'rectangular plate'
_exptl_crystal_F_000 1280
_exptl_crystal_size_max 0.05
_exptl_crystal_size_mid 0.02
_exptl_crystal_size_min 0.02
_refine_diff_density_max 1.256
_refine_diff_density_min -2.602
_refine_diff_density_rms 0.264
_refine_ls_extinction_coef 0.00122(14)
_refine_ls_extinction_expression Fc^*^=kFc[1+0.001xFc^2^\l^3^/sin(2\q)]^-1/4^
_refine_ls_extinction_method SHELXL
_refine_ls_goodness_of_fit_ref 1.029
_refine_ls_hydrogen_treatment mixed
_refine_ls_matrix_type full
_refine_ls_number_parameters 289
_refine_ls_number_reflns 4930
_refine_ls_number_restraints 0
_refine_ls_restrained_S_all 1.029
_refine_ls_R_factor_all 0.0650
_refine_ls_R_factor_gt 0.0404
_refine_ls_shift/su_max 0.001
_refine_ls_shift/su_mean 0.000
_refine_ls_structure_factor_coef Fsqd
_refine_ls_weighting_details 'calc w=1/[\s^2^(Fo^2^)+(0.0189P)^2^+0.8185P] where P=(Fo^2^+2Fc^2^)/3'
_refine_ls_weighting_scheme calc
_refine_ls_wR_factor_gt 0.0728
_refine_ls_wR_factor_ref 0.0788
_reflns_number_gt 3837
_reflns_number_total 4930
_reflns_threshold_expression >2sigma(I)
_cod_data_source_file b108522k.txt
_cod_data_source_block ac45
_cod_depositor_comments
;
The following automatic conversions were performed:
'_symmetry_cell_setting' value 'Monoclinic' changed to 'monoclinic'
according to '/home/saulius/struct/CIF-dictionaries/cif_core.dic'
dictionary named 'cif_core.dic' version 2.4.1 from 2010-06-29.

Automatic conversion script
Id: cif_fix_enum 1527 2010-12-29 10:47:43Z saulius 
;
_cod_original_sg_symbol_H-M P21/c
_cod_database_code 7050729

loop_
_symmetry_equiv_pos_as_xyz
'x, y, z'
'-x, y+1/2, -z+1/2'
'-x, -y, -z'
'x, -y-1/2, z-1/2'

loop_
_atom_site_label
_atom_site_type_symbol
_atom_site_fract_x
_atom_site_fract_y
_atom_site_fract_z
_atom_site_U_iso_or_equiv
_atom_site_adp_type
_atom_site_occupancy
_atom_site_symmetry_multiplicity
_atom_site_calc_flag
_atom_site_refinement_flags
_atom_site_disorder_assembly
_atom_site_disorder_group
Pb1 Pb 0.42861(2) 0.738362(18) 0.380317(7) 0.01364(9) Uani 1 1 d . . .
O1 O 0.4440(4) 0.4633(4) 0.39827(15) 0.0194(9) Uani 1 1 d . . .
N1 N 0.2550(5) 0.6557(4) 0.45098(18) 0.0156(10) Uani 1 1 d . . .
C1 C 0.2776(6) 0.5020(5) 0.4618(2) 0.0164(12) Uani 1 1 d . . .
H1A H 0.1829 0.4662 0.4764 0.020 Uiso 1 1 calc R . .
H1B H 0.3705 0.4904 0.4862 0.020 Uiso 1 1 calc R . .
O2 O 0.6120(4) 0.5744(3) 0.32476(14) 0.0165(9) Uani 1 1 d . . .
C2 C 0.3029(7) 0.4139(5) 0.4181(2) 0.0193(13) Uani 1 1 d . . .
H2A H 0.3151 0.3132 0.4274 0.023 Uiso 1 1 calc R . .
H2B H 0.2101 0.4227 0.3935 0.023 Uiso 1 1 calc R . .
O3 O 0.6901(4) 0.8636(3) 0.33799(15) 0.0175(9) Uani 1 1 d . . .
C3 C 0.4828(7) 0.3765(5) 0.3583(2) 0.0209(13) Uani 1 1 d . . .
H3A H 0.3963 0.3811 0.3315 0.025 Uiso 1 1 calc R . .
H3B H 0.4959 0.2768 0.3688 0.025 Uiso 1 1 calc R . .
O4 O 0.3931(4) 1.0137(3) 0.34211(15) 0.0175(9) Uani 1 1 d . . .
C4 C 0.6355(7) 0.4310(5) 0.3412(2) 0.0208(13) Uani 1 1 d . . .
H4A H 0.7214 0.4274 0.3682 0.025 Uiso 1 1 calc R . .
H4B H 0.6670 0.3711 0.3144 0.025 Uiso 1 1 calc R . .
O5 O 0.1473(4) 0.8701(3) 0.38037(15) 0.0176(9) Uani 1 1 d . . .
C5 C 0.7594(6) 0.6336(5) 0.3122(2) 0.0200(13) Uani 1 1 d . . .
H5A H 0.7989 0.5791 0.2853 0.024 Uiso 1 1 calc R . .
H5B H 0.8405 0.6295 0.3405 0.024 Uiso 1 1 calc R . .
C6 C 0.7298(7) 0.7839(5) 0.2970(2) 0.0178(12) Uani 1 1 d . . .
H6A H 0.8261 0.8239 0.2845 0.021 Uiso 1 1 calc R . .
H6B H 0.6414 0.7885 0.2708 0.021 Uiso 1 1 calc R . .
C7 C 0.6635(6) 1.0114(5) 0.3277(2) 0.0175(13) Uani 1 1 d . . .
H7A H 0.7408 1.0440 0.3054 0.021 Uiso 1 1 calc R . .
H7B H 0.6828 1.0660 0.3582 0.021 Uiso 1 1 calc R . .
C8 C 0.4964(6) 1.0411(5) 0.3049(2) 0.0168(12) Uani 1 1 d . . .
H8A H 0.4865 1.1407 0.2940 0.020 Uiso 1 1 calc R . .
H8B H 0.4696 0.9786 0.2766 0.020 Uiso 1 1 calc R . .
C9 C 0.2281(6) 1.0438(5) 0.3257(2) 0.0184(13) Uani 1 1 d . . .
H9A H 0.1912 0.9821 0.2980 0.022 Uiso 1 1 calc R . .
H9B H 0.2162 1.1436 0.3152 0.022 Uiso 1 1 calc R . .
C10 C 0.1338(7) 1.0166(5) 0.3675(2) 0.0214(13) Uani 1 1 d . . .
H10A H 0.1740 1.0759 0.3955 0.026 Uiso 1 1 calc R . .
H10B H 0.0208 1.0410 0.3585 0.026 Uiso 1 1 calc R . .
C11 C 0.0509(6) 0.8320(6) 0.4189(2) 0.0195(13) Uani 1 1 d . . .
H11A H -0.0631 0.8428 0.4074 0.023 Uiso 1 1 calc R . .
H11B H 0.0756 0.8953 0.4471 0.023 Uiso 1 1 calc R . .
C12 C 0.0853(6) 0.6804(5) 0.4336(2) 0.0174(13) Uani 1 1 d . . .
H12A H 0.0185 0.6544 0.4597 0.021 Uiso 1 1 calc R . .
H12B H 0.0554 0.6180 0.4055 0.021 Uiso 1 1 calc R . .
C13 C 0.3044(6) 0.7370(5) 0.4963(2) 0.0163(12) Uani 1 1 d . . .
H13A H 0.4191 0.7206 0.5055 0.020 Uiso 1 1 calc R . .
H13B H 0.2897 0.8391 0.4895 0.020 Uiso 1 1 calc R . .
C14 C 0.2149(6) 0.6991(6) 0.5384(2) 0.0195(13) Uani 1 1 d . . .
H14 H 0.2242 0.6045 0.5500 0.023 Uiso 1 1 calc R . .
C15 C 0.1244(7) 0.7852(6) 0.5610(2) 0.0271(14) Uani 1 1 d . . .
H15A H 0.1118 0.8807 0.5507 0.032 Uiso 1 1 calc R . .
H15B H 0.0717 0.7518 0.5876 0.032 Uiso 1 1 calc R . .
O1A O 0.6608(4) 0.7066(4) 0.44662(16) 0.0247(10) Uani 1 1 d . . .
N1A N 0.6691(6) 0.8350(5) 0.46173(19) 0.0231(12) Uani 1 1 d . . .
O2A O 0.5701(4) 0.9217(4) 0.44254(15) 0.0224(10) Uani 1 1 d . . .
O3A O 0.7718(5) 0.8691(4) 0.49445(18) 0.0338(11) Uani 1 1 d . . .
O1B O 0.1990(5) 0.5899(4) 0.32155(16) 0.0242(10) Uani 1 1 d . . .
N1B N 0.1894(6) 0.6576(4) 0.28258(19) 0.0185(11) Uani 1 1 d . . .
O2B O 0.2944(5) 0.7464(3) 0.27496(16) 0.0233(9) Uani 1 1 d . . .
O3B O 0.0738(4) 0.6372(4) 0.25151(16) 0.0263(10) Uani 1 1 d . . .
O1C O -0.0062(5) 0.8387(5) 0.17544(19) 0.0303(11) Uani 1 1 d . . .
H1C H 0.017(11) 0.782(9) 0.204(4) 0.09(3) Uiso 1 1 d . . .
H2C H -0.037(7) 0.930(6) 0.188(2) 0.028(17) Uiso 1 1 d . . .

loop_
_atom_site_aniso_label
_atom_site_aniso_U_11
_atom_site_aniso_U_22
_atom_site_aniso_U_33
_atom_site_aniso_U_23
_atom_site_aniso_U_13
_atom_site_aniso_U_12
Pb1 0.01172(13) 0.01480(14) 0.01482(14) 0.00068(8) 0.00339(8) 0.00070(8)
O1 0.016(2) 0.021(2) 0.021(3) -0.0013(16) 0.0078(18) -0.0011(15)
N1 0.007(2) 0.020(2) 0.019(3) -0.0017(18) 0.000(2) -0.0011(17)
C1 0.012(3) 0.021(3) 0.016(4) 0.007(2) 0.003(2) 0.000(2)
O2 0.016(2) 0.0161(19) 0.019(2) 0.0008(15) 0.0064(18) 0.0039(14)
C2 0.017(3) 0.021(3) 0.020(4) 0.005(2) 0.004(3) -0.005(2)
O3 0.016(2) 0.0169(19) 0.020(3) 0.0006(15) 0.0052(18) 0.0033(14)
C3 0.026(3) 0.016(3) 0.022(4) -0.005(2) 0.007(3) 0.003(2)
O4 0.014(2) 0.0185(19) 0.021(3) 0.0045(15) 0.0048(18) 0.0029(14)
C4 0.028(4) 0.018(3) 0.017(4) -0.002(2) 0.006(3) 0.006(2)
O5 0.015(2) 0.0139(18) 0.026(3) 0.0072(15) 0.0106(18) 0.0028(14)
C5 0.012(3) 0.023(3) 0.026(4) -0.003(2) 0.007(3) 0.008(2)
C6 0.021(3) 0.025(3) 0.010(3) 0.001(2) 0.011(2) 0.001(2)
C7 0.020(3) 0.012(3) 0.020(4) 0.002(2) 0.001(3) -0.005(2)
C8 0.014(3) 0.020(3) 0.017(4) 0.000(2) 0.002(2) 0.002(2)
C9 0.015(3) 0.017(3) 0.022(4) 0.004(2) -0.003(3) 0.004(2)
C10 0.011(3) 0.022(3) 0.031(4) 0.001(2) 0.004(3) 0.000(2)
C11 0.013(3) 0.030(3) 0.016(4) 0.001(2) 0.006(3) 0.005(2)
C12 0.012(3) 0.021(3) 0.019(4) 0.004(2) -0.002(3) -0.002(2)
C13 0.014(3) 0.017(3) 0.018(3) -0.002(2) 0.001(2) 0.003(2)
C14 0.015(3) 0.020(3) 0.023(4) 0.005(2) 0.004(3) -0.002(2)
C15 0.026(3) 0.032(3) 0.025(4) 0.004(3) 0.008(3) 0.005(3)
O1A 0.018(2) 0.024(2) 0.032(3) 0.0050(18) 0.0018(19) 0.0005(16)
N1A 0.022(3) 0.027(3) 0.020(3) 0.005(2) 0.004(2) -0.002(2)
O2A 0.019(2) 0.024(2) 0.024(3) 0.0004(16) -0.0014(19) -0.0002(16)
O3A 0.024(3) 0.047(3) 0.029(3) -0.001(2) -0.005(2) -0.0111(19)
O1B 0.028(2) 0.025(2) 0.020(3) 0.0037(17) 0.000(2) -0.0049(16)
N1B 0.019(3) 0.020(3) 0.018(3) -0.0011(19) 0.007(2) 0.0045(19)
O2B 0.025(2) 0.022(2) 0.024(3) 0.0013(16) 0.0076(19) -0.0061(16)
O3B 0.014(2) 0.041(2) 0.024(3) 0.0005(19) -0.001(2) -0.0027(17)
O1C 0.032(3) 0.025(3) 0.035(3) -0.002(2) 0.005(2) 0.0001(18)

loop_
_atom_type_symbol
_atom_type_description
_atom_type_scat_dispersion_real
_atom_type_scat_dispersion_imag
_atom_type_scat_source
C C 0.0033 0.0016 'International Tables Vol C Tables 4.2.6.8 and 6.1.1.4'
H H 0.0000 0.0000 'International Tables Vol C Tables 4.2.6.8 and 6.1.1.4'
N N 0.0061 0.0033 'International Tables Vol C Tables 4.2.6.8 and 6.1.1.4'
O O 0.0106 0.0060 'International Tables Vol C Tables 4.2.6.8 and 6.1.1.4'
Pb Pb -3.3944 10.1111 'International Tables Vol C Tables 4.2.6.8 and 6.1.1.4'

loop_
_geom_angle_atom_site_label_1
_geom_angle_atom_site_label_2
_geom_angle_atom_site_label_3
_geom_angle
_geom_angle_site_symmetry_1
_geom_angle_site_symmetry_3
_geom_angle_publ_flag
O1A Pb1 O2A 49.20(11) . . ?
O1A Pb1 O1 74.40(12) . . ?
O2A Pb1 O1 120.69(12) . . ?
O1A Pb1 N1 83.01(13) . . ?
O2A Pb1 N1 87.74(13) . . ?
O1 Pb1 N1 66.18(12) . . ?
O1A Pb1 O5 131.94(12) . . ?
O2A Pb1 O5 92.27(11) . . ?
O1 Pb1 O5 118.90(10) . . ?
N1 Pb1 O5 65.58(12) . . ?
O1A Pb1 O2 84.35(12) . . ?
O2A Pb1 O2 119.19(11) . . ?
O1 Pb1 O2 62.18(11) . . ?
N1 Pb1 O2 128.34(11) . . ?
O5 Pb1 O2 143.65(12) . . ?
O1A Pb1 O1B 142.91(11) . . ?
O2A Pb1 O1B 162.70(12) . . ?
O1 Pb1 O1B 68.52(11) . . ?
N1 Pb1 O1B 83.08(13) . . ?
O5 Pb1 O1B 70.59(11) . . ?
O2 Pb1 O1B 77.80(11) . . ?
O1A Pb1 O4 114.99(11) . . ?
O2A Pb1 O4 70.34(11) . . ?
O1 Pb1 O4 168.54(12) . . ?
N1 Pb1 O4 119.96(11) . . ?
O5 Pb1 O4 60.57(10) . . ?
O2 Pb1 O4 110.79(11) . . ?
O1B Pb1 O4 101.75(11) . . ?
O1A Pb1 O3 76.95(12) . . ?
O2A Pb1 O3 71.14(12) . . ?
O1 Pb1 O3 117.26(10) . . ?
N1 Pb1 O3 157.31(13) . . ?
O5 Pb1 O3 121.87(10) . . ?
O2 Pb1 O3 60.43(10) . . ?
O1B Pb1 O3 119.46(12) . . ?
O4 Pb1 O3 61.38(10) . . ?
O1A Pb1 O2B 151.62(12) . . ?
O2A Pb1 O2B 135.60(10) . . ?
O1 Pb1 O2B 102.26(11) . . ?
N1 Pb1 O2B 122.11(12) . . ?
O5 Pb1 O2B 74.91(12) . . ?
O2 Pb1 O2B 69.85(11) . . ?
O1B Pb1 O2B 43.57(10) . . ?
O4 Pb1 O2B 66.32(10) . . ?
O3 Pb1 O2B 80.03(11) . . ?
C2 O1 C3 111.5(4) . . ?
C2 O1 Pb1 111.3(3) . . ?
C3 O1 Pb1 115.2(3) . . ?
C12 N1 C1 108.6(4) . . ?
C12 N1 C13 111.8(4) . . ?
C1 N1 C13 108.1(4) . . ?
C12 N1 Pb1 107.4(3) . . ?
C1 N1 Pb1 111.3(3) . . ?
C13 N1 Pb1 109.6(3) . . ?
N1 C1 C2 113.8(5) . . ?
C4 O2 C5 110.3(4) . . ?
C4 O2 Pb1 114.9(3) . . ?
C5 O2 Pb1 117.5(3) . . ?
O1 C2 C1 108.4(4) . . ?
C6 O3 C7 113.5(4) . . ?
C6 O3 Pb1 110.9(3) . . ?
C7 O3 Pb1 111.8(3) . . ?
O1 C3 C4 108.1(4) . . ?
C8 O4 C9 111.9(4) . . ?
C8 O4 Pb1 112.7(3) . . ?
C9 O4 Pb1 111.3(3) . . ?
O2 C4 C3 109.0(4) . . ?
C10 O5 C11 112.8(4) . . ?
C10 O5 Pb1 119.9(3) . . ?
C11 O5 Pb1 116.5(3) . . ?
O2 C5 C6 108.2(4) . . ?
O3 C6 C5 108.9(4) . . ?
O3 C7 C8 112.6(4) . . ?
O4 C8 C7 106.0(4) . . ?
O4 C9 C10 107.1(4) . . ?
O5 C10 C9 109.0(4) . . ?
O5 C11 C12 109.2(4) . . ?
N1 C12 C11 113.0(4) . . ?
C14 C13 N1 114.2(4) . . ?
C15 C14 C13 125.7(5) . . ?
N1A O1A Pb1 97.8(3) . . ?
O3A N1A O2A 122.2(5) . . ?
O3A N1A O1A 119.9(5) . . ?
O2A N1A O1A 117.9(5) . . ?
N1A O2A Pb1 95.1(3) . . ?
N1B O1B Pb1 103.3(3) . . ?
O1B N1B O3B 119.7(5) . . ?
O1B N1B O2B 120.0(5) . . ?
O3B N1B O2B 120.3(5) . . ?
N1B O2B Pb1 91.5(3) . . ?

loop_
_geom_bond_atom_site_label_1
_geom_bond_atom_site_label_2
_geom_bond_distance
_geom_bond_site_symmetry_2
_geom_bond_publ_flag
Pb1 O1A 2.571(4) . ?
Pb1 O2A 2.646(4) . ?
Pb1 O1 2.649(3) . ?
Pb1 N1 2.673(5) . ?
Pb1 O5 2.684(3) . ?
Pb1 O2 2.762(3) . ?
Pb1 O1B 2.787(4) . ?
Pb1 O4 2.815(3) . ?
Pb1 O3 2.857(4) . ?
Pb1 O2B 3.026(4) . ?
O1 C2 1.438(6) . ?
O1 C3 1.441(7) . ?
N1 C12 1.486(6) . ?
N1 C1 1.492(6) . ?
N1 C13 1.496(7) . ?
C1 C2 1.503(8) . ?
O2 C4 1.439(6) . ?
O2 C5 1.439(6) . ?
O3 C6 1.428(6) . ?
O3 C7 1.440(6) . ?
C3 C4 1.507(8) . ?
O4 C8 1.437(6) . ?
O4 C9 1.452(6) . ?
O5 C10 1.432(6) . ?
O5 C11 1.448(6) . ?
C5 C6 1.496(7) . ?
C7 C8 1.515(7) . ?
C9 C10 1.489(8) . ?
C11 C12 1.511(7) . ?
C13 C14 1.493(8) . ?
C14 C15 1.315(8) . ?
O1A N1A 1.283(6) . ?
N1A O3A 1.235(6) . ?
N1A O2A 1.253(6) . ?
O1B N1B 1.250(6) . ?
N1B O3B 1.252(6) . ?
N1B O2B 1.254(5) . ?

loop_
_geom_hbond_atom_site_label_D
_geom_hbond_atom_site_label_H
_geom_hbond_atom_site_label_A
_geom_hbond_distance_DH
_geom_hbond_distance_HA
_geom_hbond_distance_DA
_geom_hbond_angle_DHA
_geom_hbond_site_symmetry_A
O1C H1C O3B 0.96(10) 1.93(10) 2.871(7) 168(8) .
O1C H2C O1B 0.98(6) 2.04(6) 2.886(6) 144(5) 2

loop_
_geom_torsion_atom_site_label_1
_geom_torsion_atom_site_label_2
_geom_torsion_atom_site_label_3
_geom_torsion_atom_site_label_4
_geom_torsion
_geom_torsion_site_symmetry_1
_geom_torsion_site_symmetry_2
_geom_torsion_site_symmetry_3
_geom_torsion_site_symmetry_4
_geom_torsion_publ_flag
O1A Pb1 O1 C2 115.8(4) . . . . ?
O2A Pb1 O1 C2 98.5(3) . . . . ?
N1 Pb1 O1 C2 26.7(3) . . . . ?
O5 Pb1 O1 C2 -13.8(4) . . . . ?
O2 Pb1 O1 C2 -152.3(4) . . . . ?
O1B Pb1 O1 C2 -65.2(3) . . . . ?
O4 Pb1 O1 C2 -98.0(6) . . . . ?
O3 Pb1 O1 C2 -178.2(3) . . . . ?
O2B Pb1 O1 C2 -93.2(3) . . . . ?
O1A Pb1 O1 C3 -116.0(3) . . . . ?
O2A Pb1 O1 C3 -133.3(3) . . . . ?
N1 Pb1 O1 C3 154.9(4) . . . . ?
O5 Pb1 O1 C3 114.3(3) . . . . ?
O2 Pb1 O1 C3 -24.2(3) . . . . ?
O1B Pb1 O1 C3 63.0(3) . . . . ?
O4 Pb1 O1 C3 30.1(7) . . . . ?
O3 Pb1 O1 C3 -50.0(4) . . . . ?
O2B Pb1 O1 C3 34.9(3) . . . . ?
O1A Pb1 N1 C12 169.3(3) . . . . ?
O2A Pb1 N1 C12 120.2(3) . . . . ?
O1 Pb1 N1 C12 -114.7(3) . . . . ?
O5 Pb1 N1 C12 26.7(3) . . . . ?
O2 Pb1 N1 C12 -113.6(3) . . . . ?
O1B Pb1 N1 C12 -45.1(3) . . . . ?
O4 Pb1 N1 C12 54.5(3) . . . . ?
O3 Pb1 N1 C12 141.3(3) . . . . ?
O2B Pb1 N1 C12 -24.8(3) . . . . ?
O1A Pb1 N1 C1 -71.9(3) . . . . ?
O2A Pb1 N1 C1 -121.1(3) . . . . ?
O1 Pb1 N1 C1 4.1(3) . . . . ?
O5 Pb1 N1 C1 145.4(4) . . . . ?
O2 Pb1 N1 C1 5.2(4) . . . . ?
O1B Pb1 N1 C1 73.6(3) . . . . ?
O4 Pb1 N1 C1 173.2(3) . . . . ?
O3 Pb1 N1 C1 -99.9(4) . . . . ?
O2B Pb1 N1 C1 93.9(3) . . . . ?
O1A Pb1 N1 C13 47.7(3) . . . . ?
O2A Pb1 N1 C13 -1.5(3) . . . . ?
O1 Pb1 N1 C13 123.7(3) . . . . ?
O5 Pb1 N1 C13 -95.0(3) . . . . ?
O2 Pb1 N1 C13 124.8(3) . . . . ?
O1B Pb1 N1 C13 -166.8(3) . . . . ?
O4 Pb1 N1 C13 -67.2(3) . . . . ?
O3 Pb1 N1 C13 19.7(5) . . . . ?
O2B Pb1 N1 C13 -146.5(3) . . . . ?
C12 N1 C1 C2 83.8(5) . . . . ?
C13 N1 C1 C2 -154.6(4) . . . . ?
Pb1 N1 C1 C2 -34.2(5) . . . . ?
O1A Pb1 O2 C4 66.0(3) . . . . ?
O2A Pb1 O2 C4 102.1(3) . . . . ?
O1 Pb1 O2 C4 -9.3(3) . . . . ?
N1 Pb1 O2 C4 -10.5(4) . . . . ?
O5 Pb1 O2 C4 -111.2(3) . . . . ?
O1B Pb1 O2 C4 -81.3(3) . . . . ?
O4 Pb1 O2 C4 -179.4(3) . . . . ?
O3 Pb1 O2 C4 144.2(4) . . . . ?
O2B Pb1 O2 C4 -126.1(3) . . . . ?
O1A Pb1 O2 C5 -66.3(4) . . . . ?
O2A Pb1 O2 C5 -30.1(4) . . . . ?
O1 Pb1 O2 C5 -141.6(4) . . . . ?
N1 Pb1 O2 C5 -142.8(3) . . . . ?
O5 Pb1 O2 C5 116.6(4) . . . . ?
O1B Pb1 O2 C5 146.4(4) . . . . ?
O4 Pb1 O2 C5 48.3(4) . . . . ?
O3 Pb1 O2 C5 11.9(3) . . . . ?
O2B Pb1 O2 C5 101.7(4) . . . . ?
C3 O1 C2 C1 175.5(4) . . . . ?
Pb1 O1 C2 C1 -54.3(5) . . . . ?
N1 C1 C2 O1 60.7(6) . . . . ?
O1A Pb1 O3 C6 113.6(3) . . . . ?
O2A Pb1 O3 C6 164.6(3) . . . . ?
O1 Pb1 O3 C6 49.1(3) . . . . ?
N1 Pb1 O3 C6 142.2(4) . . . . ?
O5 Pb1 O3 C6 -114.8(3) . . . . ?
O2 Pb1 O3 C6 22.7(3) . . . . ?
O1B Pb1 O3 C6 -30.4(3) . . . . ?
O4 Pb1 O3 C6 -118.0(3) . . . . ?
O2B Pb1 O3 C6 -49.7(3) . . . . ?
O1A Pb1 O3 C7 -118.6(3) . . . . ?
O2A Pb1 O3 C7 -67.6(3) . . . . ?
O1 Pb1 O3 C7 176.9(3) . . . . ?
N1 Pb1 O3 C7 -90.0(4) . . . . ?
O5 Pb1 O3 C7 13.0(4) . . . . ?
O2 Pb1 O3 C7 150.5(4) . . . . ?
O1B Pb1 O3 C7 97.4(3) . . . . ?
O4 Pb1 O3 C7 9.8(3) . . . . ?
O2B Pb1 O3 C7 78.1(3) . . . . ?
C2 O1 C3 C4 -177.4(4) . . . . ?
Pb1 O1 C3 C4 54.5(5) . . . . ?
O1A Pb1 O4 C8 82.8(3) . . . . ?
O2A Pb1 O4 C8 104.0(3) . . . . ?
O1 Pb1 O4 C8 -60.9(6) . . . . ?
N1 Pb1 O4 C8 179.3(3) . . . . ?
O5 Pb1 O4 C8 -151.5(3) . . . . ?
O2 Pb1 O4 C8 -10.7(3) . . . . ?
O1B Pb1 O4 C8 -92.0(3) . . . . ?
O3 Pb1 O4 C8 25.3(3) . . . . ?
O2B Pb1 O4 C8 -66.0(3) . . . . ?
O1A Pb1 O4 C9 -150.6(3) . . . . ?
O2A Pb1 O4 C9 -129.4(3) . . . . ?
O1 Pb1 O4 C9 65.7(7) . . . . ?
N1 Pb1 O4 C9 -54.1(4) . . . . ?
O5 Pb1 O4 C9 -24.9(3) . . . . ?
O2 Pb1 O4 C9 115.9(3) . . . . ?
O1B Pb1 O4 C9 34.6(3) . . . . ?
O3 Pb1 O4 C9 152.0(4) . . . . ?
O2B Pb1 O4 C9 60.6(3) . . . . ?
C5 O2 C4 C3 175.0(5) . . . . ?
Pb1 O2 C4 C3 39.4(5) . . . . ?
O1 C3 C4 O2 -61.5(6) . . . . ?
O1A Pb1 O5 C10 89.5(4) . . . . ?
O2A Pb1 O5 C10 57.1(4) . . . . ?
O1 Pb1 O5 C10 -175.7(4) . . . . ?
N1 Pb1 O5 C10 143.5(4) . . . . ?
O2 Pb1 O5 C10 -94.3(4) . . . . ?
O1B Pb1 O5 C10 -125.3(4) . . . . ?
O4 Pb1 O5 C10 -8.8(4) . . . . ?
O3 Pb1 O5 C10 -12.1(4) . . . . ?
O2B Pb1 O5 C10 -79.8(4) . . . . ?
O1A Pb1 O5 C11 -52.2(4) . . . . ?
O2A Pb1 O5 C11 -84.7(3) . . . . ?
O1 Pb1 O5 C11 42.6(4) . . . . ?
N1 Pb1 O5 C11 1.8(3) . . . . ?
O2 Pb1 O5 C11 124.0(3) . . . . ?
O1B Pb1 O5 C11 92.9(3) . . . . ?
O4 Pb1 O5 C11 -150.6(4) . . . . ?
O3 Pb1 O5 C11 -153.8(3) . . . . ?
O2B Pb1 O5 C11 138.4(3) . . . . ?
C4 O2 C5 C6 -178.0(4) . . . . ?
Pb1 O2 C5 C6 -43.7(5) . . . . ?
C7 O3 C6 C5 178.4(4) . . . . ?
Pb1 O3 C6 C5 -54.8(5) . . . . ?
O2 C5 C6 O3 66.1(6) . . . . ?
C6 O3 C7 C8 82.9(6) . . . . ?
Pb1 O3 C7 C8 -43.5(5) . . . . ?
C9 O4 C8 C7 177.6(4) . . . . ?
Pb1 O4 C8 C7 -56.1(4) . . . . ?
O3 C7 C8 O4 68.2(5) . . . . ?
C8 O4 C9 C10 -178.1(4) . . . . ?
Pb1 O4 C9 C10 54.8(4) . . . . ?
C11 O5 C10 C9 -176.4(4) . . . . ?
Pb1 O5 C10 C9 40.6(5) . . . . ?
O4 C9 C10 O5 -62.7(5) . . . . ?
C10 O5 C11 C12 -174.2(4) . . . . ?
Pb1 O5 C11 C12 -29.8(5) . . . . ?
C1 N1 C12 C11 -176.8(5) . . . . ?
C13 N1 C12 C11 64.0(6) . . . . ?
Pb1 N1 C12 C11 -56.3(5) . . . . ?
O5 C11 C12 N1 59.2(6) . . . . ?
C12 N1 C13 C14 61.1(6) . . . . ?
C1 N1 C13 C14 -58.4(5) . . . . ?
Pb1 N1 C13 C14 -179.9(3) . . . . ?
N1 C13 C14 C15 -118.1(6) . . . . ?
O2A Pb1 O1A N1A -1.1(3) . . . . ?
O1 Pb1 O1A N1A -161.3(3) . . . . ?
N1 Pb1 O1A N1A -94.2(3) . . . . ?
O5 Pb1 O1A N1A -46.3(3) . . . . ?
O2 Pb1 O1A N1A 136.0(3) . . . . ?
O1B Pb1 O1A N1A -162.9(3) . . . . ?
O4 Pb1 O1A N1A 25.7(3) . . . . ?
O3 Pb1 O1A N1A 75.1(3) . . . . ?
O2B Pb1 O1A N1A 111.7(3) . . . . ?
Pb1 O1A N1A O3A -178.6(5) . . . . ?
Pb1 O1A N1A O2A 2.0(5) . . . . ?
O3A N1A O2A Pb1 178.6(5) . . . . ?
O1A N1A O2A Pb1 -1.9(5) . . . . ?
O1A Pb1 O2A N1A 1.1(3) . . . . ?
O1 Pb1 O2A N1A 23.4(3) . . . . ?
N1 Pb1 O2A N1A 83.8(3) . . . . ?
O5 Pb1 O2A N1A 149.3(3) . . . . ?
O2 Pb1 O2A N1A -49.7(3) . . . . ?
O1B Pb1 O2A N1A 141.7(4) . . . . ?
O4 Pb1 O2A N1A -153.1(3) . . . . ?
O3 Pb1 O2A N1A -87.7(3) . . . . ?
O2B Pb1 O2A N1A -140.1(3) . . . . ?
O1A Pb1 O1B N1B -143.9(3) . . . . ?
O2A Pb1 O1B N1B 89.0(5) . . . . ?
O1 Pb1 O1B N1B -145.5(3) . . . . ?
N1 Pb1 O1B N1B 147.4(3) . . . . ?
O5 Pb1 O1B N1B 81.0(3) . . . . ?
O2 Pb1 O1B N1B -80.8(3) . . . . ?
O4 Pb1 O1B N1B 28.2(3) . . . . ?
O3 Pb1 O1B N1B -35.4(3) . . . . ?
O2B Pb1 O1B N1B -7.3(3) . . . . ?
Pb1 O1B N1B O3B -165.1(4) . . . . ?
Pb1 O1B N1B O2B 14.2(5) . . . . ?
O1B N1B O2B Pb1 -12.7(5) . . . . ?
O3B N1B O2B Pb1 166.6(4) . . . . ?
O1A Pb1 O2B N1B 126.4(3) . . . . ?
O2A Pb1 O2B N1B -147.9(3) . . . . ?
O1 Pb1 O2B N1B 46.6(3) . . . . ?
N1 Pb1 O2B N1B -22.8(3) . . . . ?
O5 Pb1 O2B N1B -70.4(3) . . . . ?
O2 Pb1 O2B N1B 100.5(3) . . . . ?
O1B Pb1 O2B N1B 7.1(3) . . . . ?
O4 Pb1 O2B N1B -134.5(3) . . . . ?
O3 Pb1 O2B N1B 162.5(3) . . . . ?
